data_7022759
loop_
_publ_author_name
'Sabourin, Kyle J.'
'Malcolm, Adam C.'
'McDonald, Robert'
'Ferguson, Michael J.'
'Rivard, Eric'

_publ_section_title
;
 Metal-free dehydrogenation of amine-boranes by an N-heterocyclic carbene.
;
_journal_issue 13
_journal_name_full 'Dalton transactions (Cambridge, England : 2003)'
_journal_page_first 4625
_journal_page_last 4632
_journal_paper_doi 10.1039/c3dt32988g
_journal_volume 42
_journal_year 2013
_chemical_formula_moiety 'C12 H22 B N'
_chemical_formula_sum 'C12 H22 B N'
_chemical_formula_weight 191.12
_chemical_name_common 6
_chemical_name_systematic
;
?
;
_space_group_IT_number 148
_symmetry_cell_setting trigonal
_symmetry_space_group_name_Hall '-R 3'
_symmetry_space_group_name_H-M 'R -3 :H'
_atom_sites_solution_hydrogens geom
_atom_sites_solution_primary direct
_atom_sites_solution_secondary difmap
_audit_creation_method SHELXL-97
_cell_angle_alpha 90.00
_cell_angle_beta 90.00
_cell_angle_gamma 120.00
_cell_formula_units_Z 18
_cell_length_a 15.4951(12)
_cell_length_b 15.4951(12)
_cell_length_c 27.816(2)
_cell_measurement_reflns_used 5867
_cell_measurement_temperature 173(2)
_cell_measurement_theta_max 25.82
_cell_measurement_theta_min 2.63
_cell_volume 5783.8(8)
_computing_cell_refinement 'Bruker SAINT'
_computing_data_collection 'Bruker APEX2'
_computing_data_reduction 'Bruker SAINT'
_computing_molecular_graphics 'Bruker SHELXTL'
_computing_publication_material 'Bruker SHELXTL'
_computing_structure_refinement 'SHELXL-97 (Sheldrick, 2008)'
_computing_structure_solution 'SHELXD (Schneider & Sheldrick, 2002)'
_diffrn_ambient_temperature 173(2)
_diffrn_measured_fraction_theta_full 1.000
_diffrn_measured_fraction_theta_max 1.000
_diffrn_measurement_device_type 'Bruker APEX-II CCD'
_diffrn_measurement_method '\w scans'
_diffrn_radiation_monochromator graphite
_diffrn_radiation_source 'fine-focus sealed tube'
_diffrn_radiation_type MoK\a
_diffrn_radiation_wavelength 0.71073
_diffrn_reflns_av_R_equivalents 0.0301
_diffrn_reflns_limit_h_max 18
_diffrn_reflns_limit_h_min -18
_diffrn_reflns_limit_k_max 18
_diffrn_reflns_limit_k_min -18
_diffrn_reflns_limit_l_max 33
_diffrn_reflns_limit_l_min -33
_diffrn_reflns_number 13920
_diffrn_reflns_theta_full 25.24
_diffrn_reflns_theta_max 25.24
_diffrn_reflns_theta_min 1.68
_exptl_absorpt_coefficient_mu 0.055
_exptl_absorpt_correction_T_max 0.9928
_exptl_absorpt_correction_T_min 0.9735
_exptl_absorpt_correction_type multi-scan
_exptl_absorpt_process_details 'SADABS (Sheldrick, 2008)'
_exptl_crystal_colour colourless
_exptl_crystal_density_diffrn 0.988
_exptl_crystal_density_method 'not measured'
_exptl_crystal_description block
_exptl_crystal_F_000 1908
_exptl_crystal_size_max 0.49
_exptl_crystal_size_mid 0.32
_exptl_crystal_size_min 0.13
_refine_diff_density_max 0.140
_refine_diff_density_min -0.172
_refine_diff_density_rms 0.031
_refine_ls_extinction_method none
_refine_ls_goodness_of_fit_ref 1.052
_refine_ls_hydrogen_treatment mixed
_refine_ls_matrix_type full
_refine_ls_number_parameters 147
_refine_ls_number_reflns 2343
_refine_ls_number_restraints 0
_refine_ls_restrained_S_all 1.052
_refine_ls_R_factor_all 0.0506
_refine_ls_R_factor_gt 0.0406
_refine_ls_shift/su_max 0.001
_refine_ls_shift/su_mean 0.000
_refine_ls_structure_factor_coef Fsqd
_refine_ls_weighting_details 'calc w=1/[\s^2^(Fo^2^)+(0.0548P)^2^+3.2448P] where P=(Fo^2^+2Fc^2^)/3'
_refine_ls_weighting_scheme calc
_refine_ls_wR_factor_gt 0.1038
_refine_ls_wR_factor_ref 0.1114
_reflns_number_gt 1921
_reflns_number_total 2343
_reflns_threshold_expression I>2\s(I)
_cod_data_source_file c3dt32988g.txt
_cod_data_source_block riv12c3
_cod_depositor_comments
;
The following automatic conversions were performed:

'_symmetry_cell_setting' value 'Trigonal' changed to 'trigonal'
according to /home/saulius/struct/CIF-dictionaries/cif_core.dic
dictionary named 'cif_core.dic' version 2.4.2 from 2011-04-26.

Automatic conversion script
Id: cif_fix_values 1891 2012-01-12 08:04:46Z andrius 
;
_cod_original_cell_volume 5783.9(8)
_cod_original_sg_symbol_H-M R-3
_cod_database_code 7022759
_diffrn_reflns_av_unetl/netl 0.0167

loop_
_symmetry_equiv_pos_as_xyz
'x, y, z'
'-y, x-y, z'
'-x+y, -x, z'
'x+2/3, y+1/3, z+1/3'
'-y+2/3, x-y+1/3, z+1/3'
'-x+y+2/3, -x+1/3, z+1/3'
'x+1/3, y+2/3, z+2/3'
'-y+1/3, x-y+2/3, z+2/3'
'-x+y+1/3, -x+2/3, z+2/3'
'-x, -y, -z'
'y, -x+y, -z'
'x-y, x, -z'
'-x+2/3, -y+1/3, -z+1/3'
'y+2/3, -x+y+1/3, -z+1/3'
'x-y+2/3, x+1/3, -z+1/3'
'-x+1/3, -y+2/3, -z+2/3'
'y+1/3, -x+y+2/3, -z+2/3'
'x-y+1/3, x+2/3, -z+2/3'

loop_
_atom_site_label
_atom_site_type_symbol
_atom_site_fract_x
_atom_site_fract_y
_atom_site_fract_z
_atom_site_U_iso_or_equiv
_atom_site_adp_type
_atom_site_occupancy
_atom_site_symmetry_multiplicity
_atom_site_calc_flag
_atom_site_refinement_flags
N N 0.78096(7) 0.88569(7) 0.05270(4) 0.0295(3) Uani 1 1 d .
H1NA H 0.7790(10) 0.8979(10) 0.0208(6) 0.041(4) Uiso 1 1 d .
H1NB H 0.8237(11) 0.9486(11) 0.0658(5) 0.045(4) Uiso 1 1 d .
C1 C 0.68173(8) 0.84862(8) 0.07336(4) 0.0279(3) Uani 1 1 d .
C2 C 0.67489(9) 0.87709(9) 0.12022(4) 0.0321(3) Uani 1 1 d .
C3 C 0.58013(10) 0.84713(10) 0.13811(5) 0.0413(3) Uani 1 1 d .
H3 H 0.5733 0.8672 0.1695 0.050 Uiso 1 1 calc R
C4 C 0.49660(10) 0.78918(11) 0.11128(5) 0.0473(4) Uani 1 1 d .
H4 H 0.4326 0.7708 0.1238 0.057 Uiso 1 1 calc R
C5 C 0.50536(10) 0.75765(10) 0.06626(5) 0.0427(3) Uani 1 1 d .
H5 H 0.4467 0.7153 0.0486 0.051 Uiso 1 1 calc R
C6 C 0.59773(9) 0.78613(8) 0.04596(4) 0.0323(3) Uani 1 1 d .
C7 C 0.76508(10) 0.93928(10) 0.15177(4) 0.0381(3) Uani 1 1 d .
H7 H 0.8253 0.9488 0.1339 0.046 Uiso 1 1 calc R
C8 C 0.75960(15) 0.88640(12) 0.19859(6) 0.0679(5) Uani 1 1 d .
H8A H 0.8180 0.9291 0.2183 0.082 Uiso 1 1 calc R
H8B H 0.7583 0.8238 0.1916 0.082 Uiso 1 1 calc R
H8C H 0.6989 0.8722 0.2160 0.082 Uiso 1 1 calc R
C9 C 0.77852(12) 1.04145(10) 0.16125(6) 0.0541(4) Uani 1 1 d .
H9A H 0.7877 1.0764 0.1307 0.065 Uiso 1 1 calc R
H9B H 0.8373 1.0797 0.1816 0.065 Uiso 1 1 calc R
H9C H 0.7193 1.0344 0.1776 0.065 Uiso 1 1 calc R
C10 C 0.60153(10) 0.74528(9) -0.00321(4) 0.0377(3) Uani 1 1 d .
H10 H 0.6726 0.7799 -0.0140 0.045 Uiso 1 1 calc R
C11 C 0.56536(12) 0.63395(10) 0.00015(6) 0.0535(4) Uani 1 1 d .
H11A H 0.6044 0.6227 0.0245 0.064 Uiso 1 1 calc R
H11B H 0.5736 0.6098 -0.0311 0.064 Uiso 1 1 calc R
H11C H 0.4948 0.5980 0.0092 0.064 Uiso 1 1 calc R
C12 C 0.54102(12) 0.76449(11) -0.04077(5) 0.0523(4) Uani 1 1 d .
H12A H 0.5633 0.8358 -0.0417 0.063 Uiso 1 1 calc R
H12B H 0.4702 0.7271 -0.0322 0.063 Uiso 1 1 calc R
H12C H 0.5507 0.7429 -0.0724 0.063 Uiso 1 1 calc R
B B 0.83132(12) 0.81704(12) 0.06095(6) 0.0399(4) Uani 1 1 d .
H1BA H 0.9094(10) 0.8602(10) 0.0455(5) 0.047(4) Uiso 1 1 d .
H1BB H 0.7842(11) 0.7466(10) 0.0404(5) 0.047(4) Uiso 1 1 d .
H1BC H 0.8352(11) 0.8065(11) 0.0993(5) 0.053(4) Uiso 1 1 d .

loop_
_atom_site_aniso_label
_atom_site_aniso_U_11
_atom_site_aniso_U_22
_atom_site_aniso_U_33
_atom_site_aniso_U_23
_atom_site_aniso_U_13
_atom_site_aniso_U_12
N 0.0286(5) 0.0281(5) 0.0298(6) -0.0002(4) 0.0005(4) 0.0126(4)
C1 0.0294(6) 0.0241(6) 0.0314(6) 0.0028(4) 0.0015(5) 0.0143(5)
C2 0.0386(7) 0.0291(6) 0.0326(6) 0.0004(5) 0.0005(5) 0.0199(5)
C3 0.0463(8) 0.0437(8) 0.0380(7) 0.0017(6) 0.0089(6) 0.0257(6)
C4 0.0346(7) 0.0504(8) 0.0538(9) 0.0053(7) 0.0116(6) 0.0190(7)
C5 0.0298(7) 0.0402(7) 0.0489(8) 0.0007(6) -0.0010(6) 0.0106(6)
C6 0.0325(6) 0.0268(6) 0.0343(7) 0.0031(5) -0.0007(5) 0.0125(5)
C7 0.0453(8) 0.0394(7) 0.0333(7) -0.0072(5) -0.0046(5) 0.0238(6)
C8 0.0964(14) 0.0500(9) 0.0538(10) -0.0032(7) -0.0300(9) 0.0338(9)
C9 0.0635(10) 0.0378(8) 0.0578(9) -0.0071(7) -0.0115(7) 0.0230(7)
C10 0.0394(7) 0.0312(7) 0.0346(7) -0.0032(5) -0.0046(5) 0.0117(6)
C11 0.0645(10) 0.0363(8) 0.0551(9) -0.0078(6) -0.0088(7) 0.0216(7)
C12 0.0584(9) 0.0467(8) 0.0421(8) -0.0022(6) -0.0145(7) 0.0189(7)
B 0.0448(9) 0.0460(9) 0.0403(8) 0.0004(7) 0.0034(7) 0.0312(8)

loop_
_atom_type_symbol
_atom_type_description
_atom_type_scat_dispersion_real
_atom_type_scat_dispersion_imag
_atom_type_scat_source
C C 0.0033 0.0016 'International Tables Vol C Tables 4.2.6.8 and 6.1.1.4'
H H 0.0000 0.0000 'International Tables Vol C Tables 4.2.6.8 and 6.1.1.4'
B B 0.0013 0.0007 'International Tables Vol C Tables 4.2.6.8 and 6.1.1.4'
N N 0.0061 0.0033 'International Tables Vol C Tables 4.2.6.8 and 6.1.1.4'

loop_
_geom_angle_atom_site_label_1
_geom_angle_atom_site_label_2
_geom_angle_atom_site_label_3
_geom_angle
C1 N B 116.31(10)
C1 N H1NA 109.0(9)
B N H1NA 110.6(9)
C1 N H1NB 108.3(8)
B N H1NB 107.8(9)
H1NA N H1NB 104.1(12)
C2 C1 C6 122.43(11)
C2 C1 N 118.25(10)
C6 C1 N 119.32(10)
C3 C2 C1 117.53(11)
C3 C2 C7 119.19(11)
C1 C2 C7 123.28(11)
C4 C3 C2 121.15(12)
C3 C4 C5 120.02(12)
C4 C5 C6 121.74(12)
C5 C6 C1 116.95(11)
C5 C6 C10 118.78(11)
C1 C6 C10 124.24(11)
C9 C7 C8 110.88(12)
C9 C7 C2 111.49(11)
C8 C7 C2 111.59(12)
C6 C10 C11 110.27(11)
C6 C10 C12 112.23(11)
C11 C10 C12 110.33(11)
N B H1BA 106.4(7)
N B H1BB 106.0(7)
H1BA B H1BB 111.4(10)
N B H1BC 108.6(8)
H1BA B H1BC 109.7(10)
H1BB B H1BC 114.4(10)

loop_
_geom_bond_atom_site_label_1
_geom_bond_atom_site_label_2
_geom_bond_distance
N C1 1.4633(14)
N B 1.6197(17)
N H1NA 0.911(15)
N H1NB 0.936(15)
C1 C2 1.3970(16)
C1 C6 1.3971(16)
C2 C3 1.3920(18)
C2 C7 1.5183(17)
C3 C4 1.3697(19)
C4 C5 1.375(2)
C5 C6 1.3895(18)
C6 C10 1.5207(17)
C7 C9 1.5131(18)
C7 C8 1.518(2)
C10 C11 1.5269(18)
C10 C12 1.5293(19)
B H1BA 1.134(14)
B H1BB 1.120(14)
B H1BC 1.085(15)

loop_
_geom_torsion_atom_site_label_1
_geom_torsion_atom_site_label_2
_geom_torsion_atom_site_label_3
_geom_torsion_atom_site_label_4
_geom_torsion
B N C1 C2 90.20(13)
B N C1 C6 -89.48(14)
C6 C1 C2 C3 -4.84(17)
N C1 C2 C3 175.49(10)
C6 C1 C2 C7 175.83(11)
N C1 C2 C7 -3.83(17)
C1 C2 C3 C4 2.06(19)
C7 C2 C3 C4 -178.58(12)
C2 C3 C4 C5 1.5(2)
C3 C4 C5 C6 -2.5(2)
C4 C5 C6 C1 -0.11(19)
C4 C5 C6 C10 177.79(12)
C2 C1 C6 C5 3.87(17)
N C1 C6 C5 -176.46(11)
C2 C1 C6 C10 -173.90(11)
N C1 C6 C10 5.76(17)
C3 C2 C7 C9 -66.67(15)
C1 C2 C7 C9 112.65(14)
C3 C2 C7 C8 57.92(16)
C1 C2 C7 C8 -122.76(14)
C5 C6 C10 C11 -69.46(16)
C1 C6 C10 C11 108.27(14)
C5 C6 C10 C12 53.97(16)
C1 C6 C10 C12 -128.29(13)
